data_7013393
loop_
_publ_author_name
'Burke, Nichola J.'
'Burrows, Andrew D.'
'Donovan, Adele S.'
'Harrington, Ross W.'
'Mahon, Mary F.'
'Price, Caroline E.'

_publ_section_title
;
 Zinc dicarboxylate polymers and dimers: thiourea substitution as a
 tool in supramolecular synthesis
;
_journal_issue 20
_journal_name_full 'Dalton Transactions'
_journal_page_first 3840
_journal_paper_doi 10.1039/b307420j
_journal_year 2003
_chemical_formula_sum 'C8 H14 N4 O4 S2 Zn'
_chemical_formula_weight 359.72
_chemical_name_systematic
;
?
;
_space_group_IT_number 15
_symmetry_cell_setting monoclinic
_symmetry_space_group_name_Hall '-C 2yc'
_symmetry_space_group_name_H-M 'C 1 2/c 1'
_atom_sites_solution_hydrogens geom
_atom_sites_solution_primary direct
_atom_sites_solution_secondary difmap
_audit_creation_method SHELXL-97
_cell_angle_alpha 90.00
_cell_angle_beta 115.84(2)
_cell_angle_gamma 90.00
_cell_formula_units_Z 4
_cell_length_a 14.817(4)
_cell_length_b 9.1050(10)
_cell_length_c 12.430(3)
_cell_measurement_reflns_used 25
_cell_measurement_temperature 293(2)
_cell_measurement_theta_max 18
_cell_measurement_theta_min 12
_cell_volume 1509.2(6)
_computing_data_reduction 'Denzo and Scalepack (otwinowski & Minor, 1997'
_computing_molecular_graphics 'ORTEX (P.McArdle, 1995)'
_computing_publication_material 'SHELXL-97/2 (Sheldrick,1997)'
_computing_structure_refinement 'SHELXL-97 (Sheldrick, 1997)'
_computing_structure_solution 'SHELXS-97 (Sheldrick, 1990)'
_diffrn_ambient_temperature 293(2)
_diffrn_measured_fraction_theta_full 0.996
_diffrn_measured_fraction_theta_max 0.996
_diffrn_measurement_device_type 'scintillation counter'
_diffrn_measurement_method 'Enraf(Nonius CAD4 4(circle diffractometer'
_diffrn_radiation_monochromator graphite
_diffrn_radiation_source 'fine-focus sealed tube'
_diffrn_radiation_type MoK\a
_diffrn_radiation_wavelength 0.71069
_diffrn_reflns_av_R_equivalents 0.0104
_diffrn_reflns_av_sigmaI/netI 0.0185
_diffrn_reflns_limit_h_max 17
_diffrn_reflns_limit_h_min 0
_diffrn_reflns_limit_k_max 10
_diffrn_reflns_limit_k_min 0
_diffrn_reflns_limit_l_max 13
_diffrn_reflns_limit_l_min -14
_diffrn_reflns_number 1427
_diffrn_reflns_theta_full 24.97
_diffrn_reflns_theta_max 24.97
_diffrn_reflns_theta_min 2.71
_exptl_absorpt_coefficient_mu 1.917
_exptl_absorpt_correction_T_max 0.8314
_exptl_absorpt_correction_T_min 0.5970
_exptl_crystal_colour Colourless
_exptl_crystal_density_diffrn 1.583
_exptl_crystal_density_method 'not measured'
_exptl_crystal_description Block
_exptl_crystal_F_000 736
_exptl_crystal_size_max 0.30
_exptl_crystal_size_mid 0.20
_exptl_crystal_size_min 0.10
_refine_diff_density_max 0.502
_refine_diff_density_min -0.474
_refine_diff_density_rms 0.077
_refine_ls_extinction_coef 0.0089(8)
_refine_ls_extinction_expression Fc^*^=kFc[1+0.001xFc^2^\l^3^/sin(2\q)]^-1/4^
_refine_ls_extinction_method SHELXL
_refine_ls_goodness_of_fit_ref 1.125
_refine_ls_hydrogen_treatment mixed
_refine_ls_matrix_type full
_refine_ls_number_parameters 101
_refine_ls_number_reflns 1328
_refine_ls_number_restraints 5
_refine_ls_restrained_S_all 1.128
_refine_ls_R_factor_all 0.0306
_refine_ls_R_factor_gt 0.0268
_refine_ls_shift/su_max 0.001
_refine_ls_shift/su_mean 0.000
_refine_ls_structure_factor_coef Fsqd
_refine_ls_weighting_details
;
calc
[1.00000+0.00000exp(0.00(sin\q/\l)^2^)]/
[\s^2^(Fo^2^)+0.0000+0.8330*P+(0.0468P)^2^+0.0000sin\q/\l]
where P = 0.00000Fo^2^ + 1.00000Fc^2^
;
_refine_ls_weighting_scheme calc
_refine_ls_wR_factor_gt 0.0711
_refine_ls_wR_factor_ref 0.0729
_reflns_number_gt 1196
_reflns_number_total 1328
_reflns_threshold_expression >2sigma(I)
_cod_data_source_file b307420j.txt
_cod_data_source_block compound2_00ross26
_cod_depositor_comments
;
The following automatic conversions were performed:
'_symmetry_cell_setting' value 'Monoclinic' changed to 'monoclinic'
according to '/home/saulius/struct/CIF-dictionaries/cif_core.dic'
dictionary named 'cif_core.dic' version 2.4.1 from 2010-06-29.

Automatic conversion script
Id: cif_fix_enum 1527 2010-12-29 10:47:43Z saulius 
;
_cod_original_sg_symbol_H-M C2/c
_cod_database_code 7013393

loop_
_symmetry_equiv_pos_as_xyz
'x, y, z'
'-x, y, -z+1/2'
'x+1/2, y+1/2, z'
'-x+1/2, y+1/2, -z+1/2'
'-x, -y, -z'
'x, -y, z-1/2'
'-x+1/2, -y+1/2, -z'
'x+1/2, -y+1/2, z-1/2'

loop_
_atom_site_label
_atom_site_type_symbol
_atom_site_fract_x
_atom_site_fract_y
_atom_site_fract_z
_atom_site_U_iso_or_equiv
_atom_site_adp_type
_atom_site_occupancy
_atom_site_symmetry_multiplicity
_atom_site_calc_flag
_atom_site_refinement_flags
_atom_site_disorder_assembly
_atom_site_disorder_group
Zn1 Zn 0.5000 0.53212(4) 0.7500 0.02591(17) Uani 1 2 d S . .
S1 S 0.42817(4) 0.67129(7) 0.84967(5) 0.0380(2) Uani 1 1 d . . .
O1 O 0.28905(13) 0.55460(19) 0.58504(18) 0.0495(5) Uani 1 1 d . . .
O2 O 0.40521(10) 0.38189(17) 0.64490(13) 0.0310(4) Uani 1 1 d . . .
N1 N 0.59846(16) 0.8265(2) 0.93108(19) 0.0405(5) Uani 1 1 d D . .
H1A H 0.6536(15) 0.864(3) 0.9844(18) 0.043(7) Uiso 1 1 d D . .
H1B H 0.5956(19) 0.811(3) 0.8631(16) 0.047(8) Uiso 1 1 d D . .
N2 N 0.53122(16) 0.7841(2) 1.06245(17) 0.0390(5) Uani 1 1 d D . .
H2 H 0.4825(18) 0.742(3) 1.071(3) 0.053(8) Uiso 1 1 d D . .
C1 C 0.52893(16) 0.7659(2) 0.95640(19) 0.0304(5) Uani 1 1 d D . .
C2 C 0.6069(2) 0.8695(4) 1.1589(2) 0.0557(8) Uani 1 1 d . . .
H2A H 0.6708 0.8215 1.1861 0.084 Uiso 1 1 calc R . .
H2B H 0.5886 0.8773 1.2239 0.084 Uiso 1 1 calc R . .
H2C H 0.6112 0.9659 1.1303 0.084 Uiso 1 1 calc R . .
C3 C 0.31601(15) 0.4278(2) 0.58252(19) 0.0291(5) Uani 1 1 d . . .
C4 C 0.24119(16) 0.3198(2) 0.5036(2) 0.0321(5) Uani 1 1 d . . .
H4 H 0.1769 0.3542 0.4557 0.038 Uiso 1 1 calc R . .

loop_
_atom_site_aniso_label
_atom_site_aniso_U_11
_atom_site_aniso_U_22
_atom_site_aniso_U_33
_atom_site_aniso_U_23
_atom_site_aniso_U_13
_atom_site_aniso_U_12
Zn1 0.0203(2) 0.0267(2) 0.0223(2) 0.000 0.00156(15) 0.000
S1 0.0248(3) 0.0485(4) 0.0396(4) -0.0166(3) 0.0129(3) -0.0091(2)
O1 0.0302(9) 0.0344(9) 0.0589(12) -0.0104(8) -0.0038(8) 0.0046(7)
O2 0.0191(7) 0.0336(8) 0.0294(8) -0.0066(6) 0.0004(6) 0.0012(6)
N1 0.0335(11) 0.0519(13) 0.0360(11) -0.0135(10) 0.0152(10) -0.0166(9)
N2 0.0396(12) 0.0452(12) 0.0308(10) -0.0047(9) 0.0140(9) -0.0121(10)
C1 0.0265(11) 0.0287(11) 0.0313(11) -0.0039(9) 0.0083(9) -0.0010(9)
C2 0.0565(17) 0.073(2) 0.0306(13) -0.0120(13) 0.0127(12) -0.0223(15)
C3 0.0229(10) 0.0322(11) 0.0263(10) -0.0028(9) 0.0053(9) 0.0010(9)
C4 0.0175(10) 0.0384(11) 0.0278(11) -0.0030(9) -0.0018(9) 0.0007(9)

loop_
_atom_type_symbol
_atom_type_description
_atom_type_scat_dispersion_real
_atom_type_scat_dispersion_imag
_atom_type_scat_source
C C 0.0033 0.0016 'International Tables Vol C Tables 4.2.6.8 and 6.1.1.4'
H H 0.0000 0.0000 'International Tables Vol C Tables 4.2.6.8 and 6.1.1.4'
N N 0.0061 0.0033 'International Tables Vol C Tables 4.2.6.8 and 6.1.1.4'
O O 0.0106 0.0060 'International Tables Vol C Tables 4.2.6.8 and 6.1.1.4'
S S 0.1246 0.1234 'International Tables Vol C Tables 4.2.6.8 and 6.1.1.4'
Zn Zn 0.2839 1.4301 'International Tables Vol C Tables 4.2.6.8 and 6.1.1.4'

loop_
_geom_angle_atom_site_label_1
_geom_angle_atom_site_label_2
_geom_angle_atom_site_label_3
_geom_angle
_geom_angle_site_symmetry_1
_geom_angle_site_symmetry_3
_geom_angle_publ_flag
O2 Zn1 O2 93.03(9) . 2_656 ?
O2 Zn1 S1 112.38(5) . 2_656 ?
O2 Zn1 S1 111.61(5) 2_656 2_656 ?
O2 Zn1 S1 111.61(5) . . ?
O2 Zn1 S1 112.38(5) 2_656 . ?
S1 Zn1 S1 114.06(4) 2_656 . ?
C1 S1 Zn1 103.69(8) . . ?
C3 O2 Zn1 114.96(14) . . ?
C1 N2 C2 124.5(2) . . ?
N2 C1 N1 120.3(2) . . ?
N2 C1 S1 117.87(17) . . ?
N1 C1 S1 121.73(17) . . ?
O1 C3 O2 123.71(19) . . ?
O1 C3 C4 118.80(18) . . ?
O2 C3 C4 117.49(19) . . ?
C4 C4 C3 125.0(3) 7_556 . ?

loop_
_geom_bond_atom_site_label_1
_geom_bond_atom_site_label_2
_geom_bond_distance
_geom_bond_site_symmetry_2
_geom_bond_publ_flag
Zn1 O2 1.9876(15) . ?
Zn1 O2 1.9876(15) 2_656 ?
Zn1 S1 2.3287(7) 2_656 ?
Zn1 S1 2.3287(7) . ?
S1 C1 1.733(2) . ?
O1 C3 1.227(3) . ?
O2 C3 1.276(3) . ?
N1 C1 1.322(3) . ?
N2 C1 1.314(3) . ?
N2 C2 1.459(3) . ?
C3 C4 1.486(3) . ?
C4 C4 1.309(4) 7_556 ?
